data_7158593
loop_
_publ_author_name
'Wang, Ying'
'Xu, Ning'
'Li, Weiwei'
'Li, Jiaojiao'
'Huo, Yijun'
'Zhu, Wenrong'
'Liu, Qiang'

_publ_section_title
;
 Synthesis of 1,3-diselenyl-dihydroisobenzofurans via electrochemical
 radical selenylation with substituted o-divinylbenzenes and diselenides
;
_journal_name_full 'Organic &amp; Biomolecular Chemistry'
_journal_paper_doi 10.1039/D2OB00254J
_journal_year 2022
_chemical_formula_moiety 'C26 H24 O5 Se2'
_chemical_formula_sum 'C26 H24 O5 Se2'
_chemical_formula_weight 574.37
_space_group_crystal_system triclinic
_space_group_IT_number 2
_space_group_name_Hall '-P 1'
_space_group_name_H-M_alt 'P -1'
_atom_sites_solution_hydrogens geom
_atom_sites_solution_primary dual
_audit_creation_date 2022-01-08
_audit_creation_method
;
Olex2 1.2
(compiled 2018.05.29 svn.r3508 for OlexSys, GUI svn.r5506)
;
_audit_update_record
;
2022-01-22 deposited with the CCDC.	2022-03-15 downloaded from the CCDC.
;
_cell_angle_alpha 89.185(11)
_cell_angle_beta 88.372(13)
_cell_angle_gamma 62.580(9)
_cell_formula_units_Z 4
_cell_length_a 9.754(3)
_cell_length_b 9.783(3)
_cell_length_c 27.883(9)
_cell_measurement_reflns_used 4963
_cell_measurement_temperature 150
_cell_measurement_theta_max 25.226
_cell_measurement_theta_min 2.445
_cell_volume 2360.8(13)
_computing_cell_refinement 'SAINT V8.40A (?, 2016)'
_computing_data_reduction 'SAINT V8.40A (?, 2016)'
_computing_molecular_graphics 'Olex2 (Dolomanov et al., 2009)'
_computing_publication_material 'Olex2 (Dolomanov et al., 2009)'
_computing_structure_refinement 'ShelXL (Sheldrick, 2015)'
_computing_structure_solution 'ShelXT (Sheldrick, 2015)'
_diffrn_ambient_temperature 150
_diffrn_measured_fraction_theta_full 0.993
_diffrn_measured_fraction_theta_max 0.985
_diffrn_measurement_device_type 'Bruker D8 VENTURE'
_diffrn_measurement_method '\f and \w scans'
_diffrn_radiation_type MoK\a
_diffrn_radiation_wavelength 0.71073
_diffrn_reflns_av_R_equivalents 0.0808
_diffrn_reflns_av_unetI/netI 0.0936
_diffrn_reflns_Laue_measured_fraction_full 0.993
_diffrn_reflns_Laue_measured_fraction_max 0.985
_diffrn_reflns_limit_h_max 11
_diffrn_reflns_limit_h_min -11
_diffrn_reflns_limit_k_max 11
_diffrn_reflns_limit_k_min -11
_diffrn_reflns_limit_l_max 34
_diffrn_reflns_limit_l_min -34
_diffrn_reflns_number 25339
_diffrn_reflns_point_group_measured_fraction_full 0.993
_diffrn_reflns_point_group_measured_fraction_max 0.985
_diffrn_reflns_theta_full 25.242
_diffrn_reflns_theta_max 25.791
_diffrn_reflns_theta_min 2.192
_diffrn_standards_number 0
_exptl_absorpt_coefficient_mu 3.168
_exptl_absorpt_correction_T_max 0.0145
_exptl_absorpt_correction_T_min 0.0029
_exptl_absorpt_correction_type multi-scan
_exptl_absorpt_process_details
'SADABS-2016/2 (Bruker,2016/2) was used for absorption correction. wR2(int) was 0.0908 before and 0.0733 after correction. The Ratio of minimum to maximum transmission is 0.2000. The \l/2 correction factor is Not present.'
_exptl_crystal_colour colourless
_exptl_crystal_colour_primary colourless
_exptl_crystal_density_diffrn 1.616
_exptl_crystal_description block
_exptl_crystal_F_000 1152
_exptl_crystal_size_max 0.15
_exptl_crystal_size_mid 0.08
_exptl_crystal_size_min 0.05
_refine_diff_density_max 1.336
_refine_diff_density_min -0.819
_refine_diff_density_rms 0.138
_refine_ls_extinction_method none
_refine_ls_goodness_of_fit_ref 1.037
_refine_ls_hydrogen_treatment constr
_refine_ls_matrix_type full
_refine_ls_number_parameters 600
_refine_ls_number_reflns 8928
_refine_ls_number_restraints 6
_refine_ls_restrained_S_all 1.037
_refine_ls_R_factor_all 0.1385
_refine_ls_R_factor_gt 0.0917
_refine_ls_shift/su_max 0.007
_refine_ls_shift/su_mean 0.000
_refine_ls_structure_factor_coef Fsqd
_refine_ls_weighting_details 'w=1/[\s^2^(Fo^2^)+(0.1681P)^2^+7.5904P] where P=(Fo^2^+2Fc^2^)/3'
_refine_ls_weighting_scheme calc
_refine_ls_wR_factor_gt 0.2493
_refine_ls_wR_factor_ref 0.2987
_reflns_Friedel_coverage 0.000
_reflns_number_gt 5621
_reflns_number_total 8928
_reflns_threshold_expression 'I > 2\s(I)'
_cod_data_source_file d2ob00254j2.cif
_cod_data_source_block 1
_cod_original_cell_volume 2360.9(14)
_cod_database_code 7158593
_shelx_shelxl_version_number 2018/3
_shelx_space_group_comment
;
The symmetry employed for this shelxl refinement is uniquely defined
by the following loop, which should always be used as a source of
symmetry information in preference to the above space-group names.
They are only intended as comments.
;
_shelx_estimated_absorpt_t_max 0.858
_shelx_estimated_absorpt_t_min 0.648
_olex2_refinement_description
;
1. Twinned data refinement
 Scales: 0.8012(15)
 0.1988(15)
2. Fixed Uiso
 At 1.2 times of:
  All C(H) groups
 At 1.5 times of:
  All C(H,H,H) groups
3. Uiso/Uaniso restraints and constraints
Uanis(C18) \\sim Ueq: with sigma of 0.001 and sigma for terminal atoms of 0.002
4.a Ternary CH refined with riding coordinates:
 C17(H17), C18(H18), C36(H36), C7(H7), C44(H44), C33(H33), C43(H43), C10(H10)
4.b Aromatic/amide H refined with riding coordinates:
 C41(H41), C40(H40), C13(H13), C26(H26), C24(H24), C29(H29), C39(H39),
 C16(H16), C5(H5), C51(H51), C14(H14), C6(H6), C52(H52), C15(H15), C2(H2),
 C49(H49), C50(H50), C27(H27), C38(H38), C30(H30), C25(H25), C3(H3), C23(H23),
 C28(H28), C31(H31), C48(H48), C4(H4), C22(H22)
4.c Idealised Me refined as rotating group:
 C45(H45A,H45B,H45C), C20(H20A,H20B,H20C), C35(H35A,H35B,H35C), C9(H9A,H9B,H9C)
;
_olex2_submission_special_instructions 'No special instructions were received'

loop_
_space_group_symop_operation_xyz
'x, y, z'
'-x, -y, -z'

loop_
_atom_site_label
_atom_site_type_symbol
_atom_site_fract_x
_atom_site_fract_y
_atom_site_fract_z
_atom_site_U_iso_or_equiv
_atom_site_adp_type
_atom_site_occupancy
_atom_site_site_symmetry_order
_atom_site_calc_flag
_atom_site_refinement_flags_posn
_atom_site_refinement_flags_adp
_atom_site_refinement_flags_occupancy
_atom_site_disorder_assembly
_atom_site_disorder_group
Se1 Se 0.31187(10) 0.30144(10) 0.60910(3) 0.0537(2) Uani 1 1 d . . . . .
Se2 Se 0.75164(10) 0.76797(10) 0.61243(3) 0.0527(2) Uani 1 1 d . . . . .
Se3 Se 0.26597(9) 0.77068(9) 0.88431(3) 0.0516(2) Uani 1 1 d . . . . .
Se4 Se -0.17340(10) 0.30724(10) 0.88988(3) 0.0538(2) Uani 1 1 d . . . . .
O3 O 0.4977(6) 0.5764(6) 0.5523(2) 0.0447(14) Uani 1 1 d . . . . .
O9 O -0.3066(7) 0.6110(8) 0.9618(2) 0.065(2) Uani 1 1 d . . . . .
O5 O 0.4519(7) 0.8793(7) 0.5398(2) 0.0556(17) Uani 1 1 d . . . . .
C1 C 0.2792(9) 0.3144(9) 0.6779(3) 0.047(2) Uani 1 1 d . . . . .
O10 O -0.3486(8) 0.7270(7) 0.8899(2) 0.062(2) Uani 1 1 d . . . . .
O2 O 0.1889(7) 0.6145(8) 0.5408(2) 0.061(2) Uani 1 1 d . . . . .
O8 O 0.0024(6) 0.5800(6) 0.9485(2) 0.0477(15) Uani 1 1 d . . . . .
O1 O 0.1369(7) 0.7149(7) 0.6137(2) 0.0606(19) Uani 1 1 d . . . . .
O4 O 0.3336(7) 0.9355(7) 0.6122(2) 0.0599(19) Uani 1 1 d . . . . .
O7 O -0.0433(7) 0.8851(6) 0.9579(2) 0.0564(18) Uani 1 1 d . . . . .
C32 C 0.2499(9) 0.7989(9) 0.8161(3) 0.048(2) Uani 1 1 d . . . . .
C37 C 0.2442(9) 0.4243(9) 0.9119(3) 0.046(2) Uani 1 1 d . . . . .
C41 C 0.2343(11) 0.1819(10) 0.9027(3) 0.054(2) Uani 1 1 d . . . . .
H41 H 0.179698 0.122776 0.903894 0.065 Uiso 1 1 calc R . . . .
C17 C 0.6388(9) 0.5800(9) 0.5663(3) 0.046(2) Uani 1 1 d . . . . .
H17 H 0.692078 0.599252 0.537778 0.055 Uiso 1 1 calc R . . . .
O6 O -0.1522(7) 0.9374(7) 0.8858(2) 0.0614(19) Uani 1 1 d . . . . .
C40 C 0.3890(10) 0.1172(10) 0.8874(3) 0.052(3) Uani 1 1 d . . . . .
H40 H 0.441516 0.010324 0.880252 0.063 Uiso 1 1 calc R . . . .
C18 C 0.5875(9) 0.7167(9) 0.6047(3) 0.0448(7) Uani 1 1 d . U . . .
H18 H 0.562663 0.682109 0.636226 0.054 Uiso 1 1 calc R . . . .
C36 C 0.1430(8) 0.5851(8) 0.9318(3) 0.046(2) Uani 1 1 d . . . . .
H36 H 0.194586 0.604464 0.959519 0.055 Uiso 1 1 calc R . . . .
C13 C 0.8850(9) 0.3577(10) 0.6009(3) 0.049(2) Uani 1 1 d . . . . .
H13 H 0.942109 0.414459 0.600197 0.059 Uiso 1 1 calc R . . . .
C21 C 0.7366(9) 0.8026(9) 0.6804(3) 0.051(2) Uani 1 1 d . . . . .
C19 C 0.4440(10) 0.8559(9) 0.5869(3) 0.051(2) Uani 1 1 d . . . . .
C7 C 0.3610(9) 0.4778(9) 0.6014(3) 0.045(2) Uani 1 1 d . . . . .
H7 H 0.392288 0.499608 0.633031 0.054 Uiso 1 1 calc R . . . .
C11 C 0.6508(9) 0.3408(10) 0.5853(3) 0.052(2) Uani 1 1 d . . . . .
C26 C 0.5945(10) 0.8635(9) 0.7062(3) 0.052(2) Uani 1 1 d . . . . .
H26 H 0.500744 0.890454 0.690231 0.062 Uiso 1 1 calc R . . . .
C12 C 0.7355(9) 0.4232(10) 0.5866(3) 0.048(2) Uani 1 1 d . . . . .
C8 C 0.2172(9) 0.6141(10) 0.5866(3) 0.052(2) Uani 1 1 d . . . . .
C24 C 0.7239(11) 0.8520(10) 0.7783(4) 0.058(3) Uani 1 1 d . . . . .
H24 H 0.720408 0.867061 0.811939 0.070 Uiso 1 1 calc R . . . .
C46 C -0.2731(10) 0.6226(10) 0.9154(3) 0.054(2) Uani 1 1 d . . . . .
C44 C -0.1261(9) 0.4792(9) 0.8988(3) 0.045(2) Uani 1 1 d . . . . .
H44 H -0.090426 0.502816 0.867219 0.054 Uiso 1 1 calc R . . . .
C29 C 0.2255(10) 0.8297(11) 0.7165(4) 0.061(3) Uani 1 1 d . . . . .
H29 H 0.215741 0.842888 0.682714 0.074 Uiso 1 1 calc R . . . .
C39 C 0.4686(10) 0.2025(10) 0.8822(3) 0.052(2) Uani 1 1 d . . . . .
H39 H 0.571778 0.155934 0.869795 0.062 Uiso 1 1 calc R . . . .
C16 C 0.7211(10) 0.1852(10) 0.6005(3) 0.052(2) Uani 1 1 d . . . . .
H16 H 0.663897 0.128594 0.601301 0.062 Uiso 1 1 calc R . . . .
C5 C 0.3825(11) 0.2684(11) 0.7568(4) 0.063(3) Uani 1 1 d . . . . .
H5 H 0.468260 0.233615 0.777279 0.076 Uiso 1 1 calc R . . . .
C51 C -0.2165(11) 0.2037(11) 0.7495(4) 0.060(3) Uani 1 1 d . . . . .
H51 H -0.195789 0.112321 0.732588 0.072 Uiso 1 1 calc R . . . .
C14 C 0.9510(10) 0.2066(11) 0.6165(4) 0.060(3) Uani 1 1 d . . . . .
H14 H 1.051932 0.162500 0.629016 0.072 Uiso 1 1 calc R . . . .
C33 C 0.0949(8) 0.7233(9) 0.8937(3) 0.046(2) Uani 1 1 d . . . . .
H33 H 0.072492 0.689627 0.862442 0.055 Uiso 1 1 calc R . . . .
C42 C 0.1607(10) 0.3419(10) 0.9165(3) 0.050(2) Uani 1 1 d . . . . .
C6 C 0.4056(11) 0.2596(10) 0.7076(4) 0.062(3) Uani 1 1 d . . . . .
H6 H 0.507437 0.216222 0.694161 0.075 Uiso 1 1 calc R . . . .
C52 C -0.1890(10) 0.1978(10) 0.7972(4) 0.059(3) Uani 1 1 d . . . . .
H52 H -0.148895 0.101723 0.813478 0.071 Uiso 1 1 calc R . . . .
C15 C 0.8741(10) 0.1159(11) 0.6143(3) 0.057(3) Uani 1 1 d . . . . .
H15 H 0.925510 0.009408 0.622181 0.069 Uiso 1 1 calc R . . . .
C34 C -0.0452(9) 0.8578(8) 0.9116(3) 0.048(2) Uani 1 1 d . . . . .
C2 C 0.1316(10) 0.3735(11) 0.6970(3) 0.059(3) Uani 1 1 d . . . . .
H2 H 0.044958 0.411448 0.676781 0.071 Uiso 1 1 calc R . . . .
C49 C -0.3153(10) 0.4811(10) 0.7520(3) 0.054(2) Uani 1 1 d . . . . .
H49 H -0.361964 0.578585 0.736486 0.065 Uiso 1 1 calc R . . . .
C50 C -0.2755(11) 0.3451(10) 0.7255(4) 0.060(3) Uani 1 1 d . . . . .
H50 H -0.288795 0.349746 0.691779 0.072 Uiso 1 1 calc R . . . .
C45 C -0.4421(12) 0.7382(15) 0.9810(4) 0.082(4) Uani 1 1 d . . . . .
H45A H -0.498664 0.807705 0.954850 0.123 Uiso 1 1 calc GR . . . .
H45B H -0.412201 0.793866 1.003974 0.123 Uiso 1 1 calc GR . . . .
H45C H -0.508225 0.700083 0.997210 0.123 Uiso 1 1 calc GR . . . .
C27 C 0.2912(10) 0.6728(10) 0.7872(4) 0.057(3) Uani 1 1 d . . . . .
H27 H 0.329606 0.573496 0.801308 0.069 Uiso 1 1 calc R . . . .
C38 C 0.3962(9) 0.3575(10) 0.8952(3) 0.053(2) Uani 1 1 d . . . . .
H38 H 0.450638 0.416752 0.892726 0.063 Uiso 1 1 calc R . . . .
C30 C 0.1873(11) 0.9539(11) 0.7468(4) 0.068(3) Uani 1 1 d . . . . .
H30 H 0.150626 1.053801 0.733263 0.081 Uiso 1 1 calc R . . . .
C43 C 0.0032(9) 0.4396(9) 0.9353(3) 0.046(2) Uani 1 1 d . . . . .
H43 H -0.017663 0.390197 0.964361 0.055 Uiso 1 1 calc R . . . .
C47 C -0.2192(8) 0.3317(9) 0.8225(3) 0.045(2) Uani 1 1 d . . . . .
C25 C 0.5942(10) 0.8832(10) 0.7552(4) 0.058(3) Uani 1 1 d . . . . .
H25 H 0.499425 0.919878 0.772958 0.070 Uiso 1 1 calc R . . . .
C20 C 0.3106(12) 1.0038(12) 0.5194(4) 0.067(3) Uani 1 1 d . . . . .
H20A H 0.319461 0.999643 0.484248 0.101 Uiso 1 1 calc GR . . . .
H20B H 0.297840 1.103688 0.530406 0.101 Uiso 1 1 calc GR . . . .
H20C H 0.220695 0.990501 0.529874 0.101 Uiso 1 1 calc GR . . . .
C35 C -0.1807(12) 1.0047(11) 0.9790(4) 0.066(3) Uani 1 1 d . . . . .
H35A H -0.213118 1.099275 0.960111 0.100 Uiso 1 1 calc GR . . . .
H35B H -0.160295 1.023322 1.011889 0.100 Uiso 1 1 calc GR . . . .
H35C H -0.262909 0.973540 0.979623 0.100 Uiso 1 1 calc GR . . . .
C3 C 0.1116(11) 0.3766(11) 0.7466(4) 0.066(3) Uani 1 1 d . . . . .
H3 H 0.010154 0.413311 0.759927 0.079 Uiso 1 1 calc R . . . .
C23 C 0.8646(10) 0.7973(10) 0.7527(3) 0.056(3) Uani 1 1 d . . . . .
H23 H 0.956473 0.776256 0.768994 0.067 Uiso 1 1 calc R . . . .
C28 C 0.2779(11) 0.6874(12) 0.7372(4) 0.065(3) Uani 1 1 d . . . . .
H28 H 0.305075 0.598964 0.717917 0.078 Uiso 1 1 calc R . . . .
C10 C 0.4945(9) 0.4352(8) 0.5654(3) 0.045(2) Uani 1 1 d . . . . .
H10 H 0.479492 0.384450 0.536602 0.054 Uiso 1 1 calc R . . . .
C31 C 0.2002(10) 0.9380(10) 0.7954(4) 0.059(3) Uani 1 1 d . . . . .
H31 H 0.173863 1.026204 0.814713 0.071 Uiso 1 1 calc R . . . .
C9 C 0.0584(11) 0.7472(13) 0.5221(4) 0.068(3) Uani 1 1 d . . . . .
H9A H 0.065351 0.745639 0.486926 0.102 Uiso 1 1 calc GR . . . .
H9B H 0.058332 0.841158 0.533857 0.102 Uiso 1 1 calc GR . . . .
H9C H -0.037340 0.745262 0.532672 0.102 Uiso 1 1 calc GR . . . .
C48 C -0.2863(11) 0.4720(11) 0.8001(4) 0.060(3) Uani 1 1 d . . . . .
H48 H -0.312961 0.563238 0.817927 0.072 Uiso 1 1 calc R . . . .
C4 C 0.2316(10) 0.3292(9) 0.7763(3) 0.057(2) Uani 1 1 d . . . . .
H4 H 0.214322 0.336686 0.810103 0.069 Uiso 1 1 calc R . . . .
C22 C 0.8703(11) 0.7742(11) 0.7047(4) 0.061(3) Uani 1 1 d . . . . .
H22 H 0.965930 0.738533 0.687450 0.073 Uiso 1 1 calc R . . . .

loop_
_atom_site_aniso_label
_atom_site_aniso_U_11
_atom_site_aniso_U_22
_atom_site_aniso_U_33
_atom_site_aniso_U_23
_atom_site_aniso_U_13
_atom_site_aniso_U_12
Se1 0.0563(4) 0.0540(4) 0.0568(5) -0.0015(4) 0.0007(4) -0.0306(3)
Se2 0.0519(4) 0.0542(4) 0.0570(5) 0.0000(4) 0.0004(4) -0.0289(3)
Se3 0.0509(4) 0.0492(4) 0.0594(5) 0.0011(4) -0.0032(4) -0.0269(3)
Se4 0.0560(4) 0.0503(4) 0.0601(5) 0.0049(4) -0.0056(4) -0.0286(3)
O3 0.036(2) 0.041(2) 0.057(3) 0.010(2) -0.006(2) -0.0167(17)
O9 0.050(3) 0.072(4) 0.059(4) 0.001(3) 0.000(3) -0.017(3)
O5 0.059(3) 0.049(3) 0.057(3) 0.006(3) -0.003(3) -0.023(2)
C1 0.055(4) 0.045(3) 0.046(4) 0.002(3) 0.000(3) -0.028(2)
O10 0.054(3) 0.043(3) 0.063(4) -0.004(3) 0.004(3) 0.001(3)
O2 0.044(3) 0.059(3) 0.064(4) 0.002(3) -0.004(3) -0.010(3)
O8 0.037(2) 0.037(2) 0.063(3) 0.002(2) 0.007(2) -0.0121(18)
O1 0.050(3) 0.053(3) 0.067(4) -0.002(3) 0.000(3) -0.014(2)
O4 0.044(3) 0.052(3) 0.066(4) 0.005(3) -0.002(3) -0.008(2)
O7 0.061(3) 0.032(3) 0.063(4) -0.011(3) 0.001(3) -0.010(2)
C32 0.047(3) 0.047(3) 0.057(5) -0.004(3) 0.000(3) -0.027(2)
C37 0.038(3) 0.047(4) 0.049(4) 0.003(3) -0.011(3) -0.016(3)
C41 0.064(4) 0.047(4) 0.051(5) 0.010(4) -0.006(4) -0.025(3)
C17 0.043(3) 0.046(4) 0.048(4) 0.006(3) -0.010(3) -0.019(3)
O6 0.055(3) 0.054(3) 0.067(4) 0.010(3) -0.012(3) -0.018(2)
C40 0.041(4) 0.046(4) 0.049(5) 0.002(4) 0.000(4) -0.003(3)
C18 0.0443(8) 0.0449(8) 0.0444(9) 0.0011(7) -0.0002(7) -0.0201(5)
C36 0.035(3) 0.036(3) 0.065(5) 0.004(3) 0.000(3) -0.016(2)
C13 0.037(4) 0.052(4) 0.050(5) -0.003(4) 0.004(3) -0.013(3)
C21 0.036(4) 0.040(4) 0.067(5) 0.006(4) -0.006(4) -0.009(3)
C19 0.057(4) 0.050(4) 0.053(5) 0.006(4) -0.006(4) -0.028(3)
C7 0.044(3) 0.048(3) 0.048(4) 0.003(3) -0.009(3) -0.025(2)
C11 0.047(4) 0.064(4) 0.049(5) -0.018(4) 0.004(3) -0.028(3)
C26 0.046(4) 0.044(4) 0.065(5) 0.007(4) -0.003(4) -0.020(3)
C12 0.040(4) 0.056(4) 0.043(4) 0.001(4) 0.001(3) -0.017(3)
C8 0.056(4) 0.058(4) 0.051(5) -0.006(4) 0.008(4) -0.034(3)
C24 0.062(5) 0.045(4) 0.057(5) -0.013(4) 0.004(4) -0.016(3)
C46 0.055(4) 0.056(4) 0.056(5) 0.005(4) -0.002(4) -0.029(3)
C44 0.040(3) 0.043(4) 0.045(4) 0.001(3) 0.001(3) -0.013(3)
C29 0.055(4) 0.073(5) 0.063(6) -0.003(4) -0.008(4) -0.034(3)
C39 0.040(4) 0.046(4) 0.057(5) -0.001(4) 0.005(4) -0.010(3)
C16 0.042(4) 0.056(4) 0.047(5) 0.004(4) 0.006(4) -0.014(3)
C5 0.052(5) 0.056(5) 0.064(5) 0.019(4) -0.001(4) -0.010(4)
C51 0.059(5) 0.047(4) 0.069(6) -0.005(4) -0.007(4) -0.020(3)
C14 0.043(4) 0.065(5) 0.066(6) -0.001(4) -0.015(4) -0.018(3)
C33 0.024(3) 0.050(4) 0.052(4) -0.017(3) -0.006(3) -0.006(3)
C42 0.054(4) 0.048(4) 0.044(4) 0.007(3) -0.009(3) -0.020(3)
C6 0.049(4) 0.048(4) 0.078(6) 0.018(4) -0.016(4) -0.012(3)
C52 0.060(4) 0.055(4) 0.063(5) 0.013(4) -0.014(4) -0.027(3)
C15 0.047(4) 0.056(4) 0.063(5) 0.008(4) -0.002(4) -0.018(3)
C34 0.043(3) 0.030(3) 0.070(5) 0.001(3) 0.013(4) -0.016(2)
C2 0.048(4) 0.076(5) 0.059(5) 0.002(4) 0.000(4) -0.033(3)
C49 0.055(4) 0.044(4) 0.060(5) 0.008(4) -0.006(4) -0.019(3)
C50 0.060(4) 0.045(4) 0.071(6) -0.010(4) -0.007(4) -0.022(3)
C45 0.039(5) 0.091(8) 0.080(7) -0.006(6) -0.001(5) 0.002(5)
C27 0.054(4) 0.042(4) 0.072(6) -0.002(4) 0.008(4) -0.019(3)
C38 0.037(3) 0.053(4) 0.063(5) 0.009(4) -0.003(4) -0.017(3)
C30 0.077(5) 0.071(5) 0.071(6) 0.014(4) -0.006(5) -0.047(3)
C43 0.047(3) 0.046(3) 0.050(4) 0.003(3) 0.003(3) -0.026(2)
C47 0.036(3) 0.051(4) 0.050(4) 0.000(3) 0.000(3) -0.020(3)
C25 0.044(4) 0.052(4) 0.074(6) 0.000(4) 0.001(4) -0.019(3)
C20 0.066(5) 0.065(5) 0.068(6) 0.011(5) -0.015(5) -0.028(4)
C35 0.071(5) 0.050(5) 0.066(6) -0.003(4) 0.017(5) -0.018(4)
C3 0.060(4) 0.056(4) 0.081(7) -0.009(5) 0.021(4) -0.029(3)
C23 0.043(4) 0.057(4) 0.066(6) -0.001(4) -0.010(4) -0.021(3)
C28 0.052(5) 0.056(5) 0.076(6) -0.011(5) 0.004(5) -0.014(4)
C10 0.034(3) 0.028(3) 0.067(5) 0.003(3) -0.002(3) -0.008(2)
C31 0.060(4) 0.055(4) 0.074(6) -0.001(4) -0.007(4) -0.036(3)
C9 0.045(5) 0.073(6) 0.070(6) 0.001(5) -0.001(4) -0.014(4)
C48 0.052(4) 0.051(4) 0.068(6) 0.001(4) -0.009(4) -0.015(3)
C4 0.072(4) 0.054(4) 0.056(5) 0.014(4) -0.006(4) -0.038(3)
C22 0.049(4) 0.056(4) 0.076(6) -0.010(4) 0.001(4) -0.023(3)

loop_
_atom_type_symbol
_atom_type_description
_atom_type_scat_dispersion_real
_atom_type_scat_dispersion_imag
_atom_type_scat_source
C C 0.0033 0.0016 'International Tables Vol C Tables 4.2.6.8 and 6.1.1.4'
H H 0.0000 0.0000 'International Tables Vol C Tables 4.2.6.8 and 6.1.1.4'
O O 0.0106 0.0060 'International Tables Vol C Tables 4.2.6.8 and 6.1.1.4'
Se Se -0.0929 2.2259 'International Tables Vol C Tables 4.2.6.8 and 6.1.1.4'

loop_
_geom_angle_atom_site_label_1
_geom_angle_atom_site_label_2
_geom_angle_atom_site_label_3
_geom_angle
_geom_angle_site_symmetry_1
_geom_angle_site_symmetry_3
_geom_angle_publ_flag
C1 Se1 C7 97.4(4) . . ?
C18 Se2 C21 100.4(4) . . ?
C32 Se3 C33 96.8(4) . . ?
C47 Se4 C44 99.7(4) . . ?
C10 O3 C17 113.0(5) . . ?
C46 O9 C45 115.8(7) . . ?
C19 O5 C20 115.3(7) . . ?
C6 C1 Se1 119.6(7) . . ?
C2 C1 Se1 119.9(7) . . ?
C2 C1 C6 120.5(8) . . ?
C8 O2 C9 117.8(7) . . ?
C43 O8 C36 111.5(6) . . ?
C34 O7 C35 117.3(7) . . ?
C27 C32 Se3 119.2(7) . . ?
C31 C32 Se3 122.4(7) . . ?
C31 C32 C27 118.4(9) . . ?
C42 C37 C36 107.5(7) . . ?
C38 C37 C36 130.0(9) . . ?
C38 C37 C42 122.3(8) . . ?
C40 C41 H41 121.3 . . ?
C40 C41 C42 117.5(10) . . ?
C42 C41 H41 121.3 . . ?
O3 C17 H17 110.7 . . ?
O3 C17 C18 106.4(6) . . ?
O3 C17 C12 104.2(7) . . ?
C18 C17 H17 110.7 . . ?
C12 C17 H17 110.7 . . ?
C12 C17 C18 113.9(7) . . ?
C41 C40 H40 118.7 . . ?
C39 C40 C41 122.6(8) . . ?
C39 C40 H40 118.7 . . ?
Se2 C18 H18 109.3 . . ?
C17 C18 Se2 109.6(5) . . ?
C17 C18 H18 109.3 . . ?
C19 C18 Se2 110.4(6) . . ?
C19 C18 C17 108.8(7) . . ?
C19 C18 H18 109.3 . . ?
O8 C36 C37 104.0(7) . . ?
O8 C36 H36 109.8 . . ?
O8 C36 C33 107.8(6) . . ?
C37 C36 H36 109.8 . . ?
C37 C36 C33 115.5(7) . . ?
C33 C36 H36 109.8 . . ?
C12 C13 H13 120.9 . . ?
C12 C13 C14 118.1(10) . . ?
C14 C13 H13 120.9 . . ?
C26 C21 Se2 122.5(7) . . ?
C22 C21 Se2 118.6(7) . . ?
C22 C21 C26 118.8(9) . . ?
O5 C19 C18 112.5(7) . . ?
O4 C19 O5 123.3(7) . . ?
O4 C19 C18 124.2(8) . . ?
Se1 C7 H7 108.8 . . ?
C8 C7 Se1 107.4(6) . . ?
C8 C7 H7 108.8 . . ?
C8 C7 C10 113.3(7) . . ?
C10 C7 Se1 109.6(5) . . ?
C10 C7 H7 108.8 . . ?
C12 C11 C16 118.9(8) . . ?
C12 C11 C10 111.7(8) . . ?
C16 C11 C10 129.3(9) . . ?
C21 C26 H26 120.6 . . ?
C25 C26 C21 118.7(8) . . ?
C25 C26 H26 120.6 . . ?
C13 C12 C17 129.4(9) . . ?
C13 C12 C11 122.2(8) . . ?
C11 C12 C17 108.1(7) . . ?
O2 C8 C7 113.3(7) . . ?
O1 C8 O2 123.4(8) . . ?
O1 C8 C7 123.2(8) . . ?
C25 C24 H24 120.0 . . ?
C25 C24 C23 119.9(9) . . ?
C23 C24 H24 120.0 . . ?
O9 C46 C44 111.1(7) . . ?
O10 C46 O9 124.9(8) . . ?
O10 C46 C44 124.0(8) . . ?
Se4 C44 H44 108.4 . . ?
C46 C44 Se4 109.6(6) . . ?
C46 C44 H44 108.4 . . ?
C46 C44 C43 110.1(7) . . ?
C43 C44 Se4 111.8(5) . . ?
C43 C44 H44 108.4 . . ?
C30 C29 H29 121.4 . . ?
C28 C29 H29 121.4 . . ?
C28 C29 C30 117.2(10) . . ?
C40 C39 H39 120.3 . . ?
C40 C39 C38 119.5(8) . . ?
C38 C39 H39 120.3 . . ?
C11 C16 H16 120.2 . . ?
C15 C16 C11 119.7(10) . . ?
C15 C16 H16 120.2 . . ?
C6 C5 H5 120.1 . . ?
C6 C5 C4 119.7(9) . . ?
C4 C5 H5 120.1 . . ?
C52 C51 H51 120.2 . . ?
C52 C51 C50 119.6(9) . . ?
C50 C51 H51 120.2 . . ?
C13 C14 H14 118.8 . . ?
C13 C14 C15 122.3(8) . . ?
C15 C14 H14 118.8 . . ?
Se3 C33 H33 109.1 . . ?
C36 C33 Se3 108.8(5) . . ?
C36 C33 H33 109.1 . . ?
C34 C33 Se3 111.6(6) . . ?
C34 C33 C36 109.2(7) . . ?
C34 C33 H33 109.1 . . ?
C37 C42 C41 118.6(8) . . ?
C37 C42 C43 111.2(7) . . ?
C41 C42 C43 130.1(9) . . ?
C1 C6 H6 120.1 . . ?
C5 C6 C1 119.7(9) . . ?
C5 C6 H6 120.1 . . ?
C51 C52 H52 119.6 . . ?
C51 C52 C47 120.8(9) . . ?
C47 C52 H52 119.6 . . ?
C16 C15 C14 118.5(9) . . ?
C16 C15 H15 120.8 . . ?
C14 C15 H15 120.8 . . ?
O7 C34 C33 113.8(7) . . ?
O6 C34 O7 123.3(7) . . ?
O6 C34 C33 122.8(8) . . ?
C1 C2 H2 120.7 . . ?
C1 C2 C3 118.7(9) . . ?
C3 C2 H2 120.7 . . ?
C50 C49 H49 120.1 . . ?
C48 C49 H49 120.1 . . ?
C48 C49 C50 119.9(8) . . ?
C51 C50 C49 119.2(9) . . ?
C51 C50 H50 120.4 . . ?
C49 C50 H50 120.4 . . ?
O9 C45 H45A 109.5 . . ?
O9 C45 H45B 109.5 . . ?
O9 C45 H45C 109.5 . . ?
H45A C45 H45B 109.5 . . ?
H45A C45 H45C 109.5 . . ?
H45B C45 H45C 109.5 . . ?
C32 C27 H27 119.2 . . ?
C32 C27 C28 121.5(9) . . ?
C28 C27 H27 119.2 . . ?
C37 C38 C39 119.3(9) . . ?
C37 C38 H38 120.3 . . ?
C39 C38 H38 120.3 . . ?
C29 C30 H30 118.7 . . ?
C31 C30 C29 122.6(9) . . ?
C31 C30 H30 118.7 . . ?
O8 C43 C44 107.5(6) . . ?
O8 C43 C42 105.0(7) . . ?
O8 C43 H43 109.7 . . ?
C44 C43 H43 109.7 . . ?
C42 C43 C44 114.9(7) . . ?
C42 C43 H43 109.7 . . ?
C52 C47 Se4 116.6(6) . . ?
C48 C47 Se4 123.1(7) . . ?
C48 C47 C52 120.1(8) . . ?
C26 C25 H25 119.1 . . ?
C24 C25 C26 121.8(9) . . ?
C24 C25 H25 119.1 . . ?
O5 C20 H20A 109.5 . . ?
O5 C20 H20B 109.5 . . ?
O5 C20 H20C 109.5 . . ?
H20A C20 H20B 109.5 . . ?
H20A C20 H20C 109.5 . . ?
H20B C20 H20C 109.5 . . ?
O7 C35 H35A 109.5 . . ?
O7 C35 H35B 109.5 . . ?
O7 C35 H35C 109.5 . . ?
H35A C35 H35B 109.5 . . ?
H35A C35 H35C 109.5 . . ?
H35B C35 H35C 109.5 . . ?
C2 C3 H3 118.9 . . ?
C4 C3 C2 122.1(9) . . ?
C4 C3 H3 118.9 . . ?
C24 C23 H23 119.9 . . ?
C22 C23 C24 120.2(9) . . ?
C22 C23 H23 119.9 . . ?
C29 C28 C27 119.6(10) . . ?
C29 C28 H28 120.2 . . ?
C27 C28 H28 120.2 . . ?
O3 C10 C7 106.6(6) . . ?
O3 C10 C11 102.8(7) . . ?
O3 C10 H10 110.7 . . ?
C7 C10 H10 110.7 . . ?
C11 C10 C7 115.0(7) . . ?
C11 C10 H10 110.7 . . ?
C32 C31 C30 120.7(9) . . ?
C32 C31 H31 119.7 . . ?
C30 C31 H31 119.7 . . ?
O2 C9 H9A 109.5 . . ?
O2 C9 H9B 109.5 . . ?
O2 C9 H9C 109.5 . . ?
H9A C9 H9B 109.5 . . ?
H9A C9 H9C 109.5 . . ?
H9B C9 H9C 109.5 . . ?
C49 C48 H48 119.9 . . ?
C47 C48 C49 120.1(9) . . ?
C47 C48 H48 119.9 . . ?
C5 C4 H4 120.4 . . ?
C3 C4 C5 119.2(9) . . ?
C3 C4 H4 120.4 . . ?
C21 C22 H22 119.8 . . ?
C23 C22 C21 120.4(9) . . ?
C23 C22 H22 119.8 . . ?

loop_
_geom_bond_atom_site_label_1
_geom_bond_atom_site_label_2
_geom_bond_distance
_geom_bond_site_symmetry_2
_geom_bond_publ_flag
Se1 C1 1.931(8) . ?
Se1 C7 1.999(9) . ?
Se2 C18 1.904(9) . ?
Se2 C21 1.921(10) . ?
Se3 C32 1.918(9) . ?
Se3 C33 1.937(9) . ?
Se4 C44 1.959(10) . ?
Se4 C47 1.929(9) . ?
O3 C17 1.457(10) . ?
O3 C10 1.438(10) . ?
O9 C46 1.340(11) . ?
O9 C45 1.430(12) . ?
O5 C19 1.338(11) . ?
O5 C20 1.478(11) . ?
C1 C6 1.391(13) . ?
C1 C2 1.375(12) . ?
O10 C46 1.186(10) . ?
O2 C8 1.315(11) . ?
O2 C9 1.441(11) . ?
O8 C36 1.458(10) . ?
O8 C43 1.424(10) . ?
O1 C8 1.196(10) . ?
O4 C19 1.210(10) . ?
O7 C34 1.324(11) . ?
O7 C35 1.430(11) . ?
C32 C27 1.374(13) . ?
C32 C31 1.345(12) . ?
C37 C36 1.524(11) . ?
C37 C42 1.387(14) . ?
C37 C38 1.385(11) . ?
C41 H41 0.9500 . ?
C41 C40 1.396(13) . ?
C41 C42 1.443(12) . ?
C17 H17 1.0000 . ?
C17 C18 1.607(12) . ?
C17 C12 1.496(11) . ?
O6 C34 1.220(10) . ?
C40 H40 0.9500 . ?
C40 C39 1.380(15) . ?
C18 H18 1.0000 . ?
C18 C19 1.524(10) . ?
C36 H36 1.0000 . ?
C36 C33 1.606(12) . ?
C13 H13 0.9500 . ?
C13 C12 1.364(12) . ?
C13 C14 1.382(13) . ?
C21 C26 1.410(12) . ?
C21 C22 1.395(13) . ?
C7 H7 1.0000 . ?
C7 C8 1.486(10) . ?
C7 C10 1.520(11) . ?
C11 C12 1.396(14) . ?
C11 C16 1.416(12) . ?
C11 C10 1.490(11) . ?
C26 H26 0.9500 . ?
C26 C25 1.381(14) . ?
C24 H24 0.9500 . ?
C24 C25 1.339(14) . ?
C24 C23 1.399(13) . ?
C46 C44 1.539(11) . ?
C44 H44 1.0000 . ?
C44 C43 1.546(12) . ?
C29 H29 0.9500 . ?
C29 C30 1.388(14) . ?
C29 C28 1.369(14) . ?
C39 H39 0.9500 . ?
C39 C38 1.395(12) . ?
C16 H16 0.9500 . ?
C16 C15 1.388(13) . ?
C5 H5 0.9500 . ?
C5 C6 1.380(14) . ?
C5 C4 1.406(13) . ?
C51 H51 0.9500 . ?
C51 C52 1.358(14) . ?
C51 C50 1.398(13) . ?
C14 H14 0.9500 . ?
C14 C15 1.404(16) . ?
C33 H33 1.0000 . ?
C33 C34 1.474(10) . ?
C42 C43 1.471(11) . ?
C6 H6 0.9500 . ?
C52 H52 0.9500 . ?
C52 C47 1.401(13) . ?
C15 H15 0.9500 . ?
C2 H2 0.9500 . ?
C2 C3 1.388(14) . ?
C49 H49 0.9500 . ?
C49 C50 1.416(13) . ?
C49 C48 1.372(13) . ?
C50 H50 0.9500 . ?
C45 H45A 0.9800 . ?
C45 H45B 0.9800 . ?
C45 H45C 0.9800 . ?
C27 H27 0.9500 . ?
C27 C28 1.400(15) . ?
C38 H38 0.9500 . ?
C30 H30 0.9500 . ?
C30 C31 1.362(14) . ?
C43 H43 1.0000 . ?
C47 C48 1.369(12) . ?
C25 H25 0.9500 . ?
C20 H20A 0.9800 . ?
C20 H20B 0.9800 . ?
C20 H20C 0.9800 . ?
C35 H35A 0.9800 . ?
C35 H35B 0.9800 . ?
C35 H35C 0.9800 . ?
C3 H3 0.9500 . ?
C3 C4 1.348(14) . ?
C23 H23 0.9500 . ?
C23 C22 1.356(14) . ?
C28 H28 0.9500 . ?
C10 H10 1.0000 . ?
C31 H31 0.9500 . ?
C9 H9A 0.9800 . ?
C9 H9B 0.9800 . ?
C9 H9C 0.9800 . ?
C48 H48 0.9500 . ?
C4 H4 0.9500 . ?
C22 H22 0.9500 . ?

loop_
_twin_individual_id
_twin_individual_mass_fraction_refined
1 0.8012(15)
2 0.1988(15)
